data_7132038
loop_
_publ_author_name
'Fu, Bingjie'
'Bai, Wei'
'Zhao, Yue'
'Yang, Li'
'Jiang, Wen-Feng'

_publ_section_title
;
 Fused Metallacyclopropenes from Alkynylphenols
;
_journal_name_full 'Chemical Communications'
_journal_paper_doi 10.1039/D3CC03084A
_journal_year 2023
_chemical_absolute_configuration unk
_chemical_formula_moiety 'C48 H42 Cl2 O Os P2, C H2 Cl2'
_chemical_formula_sum 'C49 H44 Cl4 O Os P2'
_chemical_formula_weight 1042.78
_space_group_crystal_system orthorhombic
_space_group_IT_number 19
_space_group_name_Hall 'P 2ac 2ab'
_space_group_name_H-M_alt 'P 21 21 21'
_atom_sites_solution_hydrogens geom
_atom_sites_solution_primary dual
_audit_creation_date 2023-01-09
_audit_creation_method
;
Olex2 1.5
(compiled 2022.04.07 svn.rca3783a0 for OlexSys, GUI svn.r6498)
;
_audit_update_record
;
2023-06-28 deposited with the CCDC.	2023-08-22 downloaded from the CCDC.
;
_cell_angle_alpha 90
_cell_angle_beta 90
_cell_angle_gamma 90
_cell_formula_units_Z 4
_cell_length_a 10.9207(2)
_cell_length_b 12.9359(2)
_cell_length_c 30.7710(6)
_cell_measurement_reflns_used 9023
_cell_measurement_temperature 150.00
_cell_measurement_theta_max 26.36
_cell_measurement_theta_min 2.53
_cell_volume 4346.99(13)
_computing_cell_refinement 'SAINT V8.40A (Bruker, 2019)'
_computing_data_collection 'SAINT V8.40A (Bruker, 2019)'
_computing_data_reduction 'SAINT V8.40A (Bruker, 2019)'
_computing_molecular_graphics 'Olex2 1.5 (Dolomanov et al., 2009)'
_computing_publication_material 'Olex2 1.5 (Dolomanov et al., 2009)'
_computing_structure_refinement 'SHELXL 2018/3 (Sheldrick, 2015)'
_computing_structure_solution 'SHELXT 2018/2 (Sheldrick, 2018)'
_diffrn_ambient_temperature 150.00
_diffrn_measured_fraction_theta_full 0.998
_diffrn_measured_fraction_theta_max 0.998
_diffrn_measurement_device_type 'CCD area detector'
_diffrn_measurement_method 'phi and omega scans'
_diffrn_radiation_monochromator graphite
_diffrn_radiation_type MoK\a
_diffrn_radiation_wavelength 0.71073
_diffrn_reflns_av_R_equivalents 0.0324
_diffrn_reflns_av_unetI/netI 0.0356
_diffrn_reflns_Laue_measured_fraction_full 0.998
_diffrn_reflns_Laue_measured_fraction_max 0.998
_diffrn_reflns_limit_h_max 13
_diffrn_reflns_limit_h_min -13
_diffrn_reflns_limit_k_max 16
_diffrn_reflns_limit_k_min -15
_diffrn_reflns_limit_l_max 38
_diffrn_reflns_limit_l_min -38
_diffrn_reflns_number 45361
_diffrn_reflns_point_group_measured_fraction_full 0.994
_diffrn_reflns_point_group_measured_fraction_max 0.994
_diffrn_reflns_theta_full 25.242
_diffrn_reflns_theta_max 26.389
_diffrn_reflns_theta_min 2.441
_diffrn_source_current 30.0
_diffrn_source_power 1.5
_diffrn_source_voltage 50.0
_exptl_absorpt_coefficient_mu 3.290
_exptl_absorpt_correction_T_max 0.0276
_exptl_absorpt_correction_T_min 0.0107
_exptl_absorpt_correction_type multi-scan
_exptl_absorpt_process_details
;
SADABS-2016/2 (Bruker,2016/2) was used for absorption correction.
wR2(int) was 0.0845 before and 0.0738 after correction.
The Ratio of minimum to maximum transmission is 0.3877.
The \l/2 correction factor is Not present.
;
_exptl_crystal_colour 'metallic brownish yellow'
_exptl_crystal_colour_lustre metallic
_exptl_crystal_colour_modifier brownish
_exptl_crystal_colour_primary yellow
_exptl_crystal_density_diffrn 1.593
_exptl_crystal_description block
_exptl_crystal_F_000 2080
_exptl_crystal_size_max 0.2
_exptl_crystal_size_mid 0.2
_exptl_crystal_size_min 0.1
_refine_diff_density_max 0.742
_refine_diff_density_min -0.660
_refine_diff_density_rms 0.061
_refine_ls_abs_structure_details
;
 Flack x determined using 3484 quotients [(I+)-(I-)]/[(I+)+(I-)]
 (Parsons, Flack and Wagner, Acta Cryst. B69 (2013) 249-259).
;
_refine_ls_abs_structure_Flack -0.004(2)
_refine_ls_extinction_method none
_refine_ls_goodness_of_fit_ref 1.010
_refine_ls_hydrogen_treatment constr
_refine_ls_matrix_type full
_refine_ls_number_parameters 515
_refine_ls_number_reflns 8846
_refine_ls_number_restraints 0
_refine_ls_restrained_S_all 1.010
_refine_ls_R_factor_all 0.0238
_refine_ls_R_factor_gt 0.0208
_refine_ls_shift/su_max 0.002
_refine_ls_shift/su_mean 0.000
_refine_ls_structure_factor_coef Fsqd
_refine_ls_weighting_details 'w=1/[\s^2^(Fo^2^)+(0.0161P)^2^] where P=(Fo^2^+2Fc^2^)/3'
_refine_ls_weighting_scheme calc
_refine_ls_wR_factor_gt 0.0447
_refine_ls_wR_factor_ref 0.0458
_reflns_Friedel_coverage 0.784
_reflns_Friedel_fraction_full 0.990
_reflns_Friedel_fraction_max 0.990
_reflns_number_gt 8303
_reflns_number_total 8846
_reflns_threshold_expression 'I > 2\s(I)'
_cod_data_source_file d3cc03084a2.cif
_cod_data_source_block 1
_cod_database_code 7132038
_shelx_shelxl_version_number 2018/3
_shelx_space_group_comment
;
The symmetry employed for this shelxl refinement is uniquely defined
by the following loop, which should always be used as a source of
symmetry information in preference to the above space-group names.
They are only intended as comments.
;
_shelx_estimated_absorpt_t_max 0.559
_shelx_estimated_absorpt_t_min 0.439
_olex2_refinement_description
;
1. Fixed Uiso
 At 1.2 times of:
  All C(H) groups, All C(H,H) groups
 At 1.5 times of:
  All C(H,H,H) groups
2.a Secondary CH2 refined with riding coordinates:
 C11(H11A,H11B), C10(H10A,H10B), C49(H49A,H49B)
2.b Aromatic/amide H refined with riding coordinates:
 C6(H6), C7(H7), C39(H39), C40(H40), C32(H32), C5(H5), C8(H8), C26(H26),
 C36(H36), C46(H46), C48(H48), C30(H30), C41(H41), C47(H47), C38(H38), C45(H45),
  C33(H33), C44(H44), C29(H29), C18(H18), C14(H14), C27(H27), C15(H15),
 C28(H28), C9(H9), C22(H22), C24(H24), C16(H16), C42(H42), C34(H34), C17(H17),
 C23(H23), C20(H20), C35(H35), C21(H21)
2.c Idealised Me refined as rotating group:
 C12(H12A,H12B,H12C)
;
_olex2_submission_special_instructions 'No special instructions were received'

loop_
_space_group_symop_operation_xyz
'x, y, z'
'-x+1/2, -y, z+1/2'
'-x, y+1/2, -z+1/2'
'x+1/2, -y+1/2, -z'

loop_
_atom_site_label
_atom_site_type_symbol
_atom_site_fract_x
_atom_site_fract_y
_atom_site_fract_z
_atom_site_U_iso_or_equiv
_atom_site_adp_type
_atom_site_occupancy
_atom_site_site_symmetry_order
_atom_site_calc_flag
_atom_site_refinement_flags_posn
_atom_site_refinement_flags_adp
_atom_site_refinement_flags_occupancy
_atom_site_disorder_assembly
_atom_site_disorder_group
Os1 Os 0.66142(2) 0.40162(2) 0.37431(2) 0.02685(5) Uani 1 1 d . . . . .
Cl1 Cl 0.76789(10) 0.50630(9) 0.32049(4) 0.0338(2) Uani 1 1 d . . . . .
Cl2 Cl 0.86248(10) 0.36232(9) 0.40312(4) 0.0351(3) Uani 1 1 d . . . . .
P2 P 0.64963(11) 0.54797(8) 0.42277(3) 0.0290(2) Uani 1 1 d . . . . .
P1 P 0.66946(12) 0.26319(8) 0.32153(4) 0.0293(2) Uani 1 1 d . . . . .
Cl4 Cl 0.74754(19) 0.52132(19) 0.18330(6) 0.0911(6) Uani 1 1 d . . . . .
Cl3 Cl 0.97604(19) 0.42129(18) 0.17027(7) 0.1042(8) Uani 1 1 d . . . . .
O1 O 0.5086(3) 0.4603(2) 0.34242(9) 0.0291(7) Uani 1 1 d . . . . .
C37 C 0.7764(4) 0.6409(3) 0.42583(14) 0.0329(10) Uani 1 1 d . . . . .
C6 C 0.1844(4) 0.4188(4) 0.35225(16) 0.0419(12) Uani 1 1 d . . . . .
H6 H 0.108719 0.441463 0.340355 0.050 Uiso 1 1 calc R U . . .
C4 C 0.4025(4) 0.4266(3) 0.35467(15) 0.0311(10) Uani 1 1 d . . . . .
C7 C 0.1825(4) 0.3431(4) 0.38564(16) 0.0411(12) Uani 1 1 d . . . . .
H7 H 0.106657 0.315604 0.395417 0.049 Uiso 1 1 calc R U . . .
C3 C 0.4004(4) 0.3512(3) 0.38845(14) 0.0309(10) Uani 1 1 d . . . . .
C39 C 0.9791(5) 0.6997(4) 0.40951(16) 0.0432(12) Uani 1 1 d . . . . .
H39 H 1.056322 0.687904 0.396167 0.052 Uiso 1 1 calc R U . . .
C31 C 0.6277(4) 0.5071(3) 0.47924(14) 0.0320(10) Uani 1 1 d . . . . .
C2 C 0.5204(4) 0.3315(3) 0.40173(14) 0.0283(9) Uani 1 1 d . . . . .
C40 C 0.9591(5) 0.7908(4) 0.43160(16) 0.0421(12) Uani 1 1 d . . . . .
H40 H 1.021951 0.841316 0.433500 0.051 Uiso 1 1 calc R U . . .
C19 C 0.5468(4) 0.2771(4) 0.28112(14) 0.0320(10) Uani 1 1 d . . . . .
C32 C 0.5160(5) 0.4632(3) 0.49232(15) 0.0349(10) Uani 1 1 d . . . . .
H32 H 0.449558 0.460032 0.472426 0.042 Uiso 1 1 calc R U . . .
C25 C 0.8050(4) 0.2435(3) 0.28711(15) 0.0313(10) Uani 1 1 d . . . . .
C43 C 0.5210(4) 0.6345(3) 0.41022(15) 0.0312(10) Uani 1 1 d . . . . .
C5 C 0.2896(4) 0.4600(4) 0.33665(16) 0.0384(11) Uani 1 1 d . . . . .
H5 H 0.287887 0.510214 0.314122 0.046 Uiso 1 1 calc R U . . .
C8 C 0.2881(4) 0.3102(4) 0.40347(16) 0.0384(11) Uani 1 1 d . . . . .
H8 H 0.287253 0.259851 0.425947 0.046 Uiso 1 1 calc R U . . .
C26 C 0.7921(5) 0.1894(4) 0.24823(17) 0.0424(12) Uani 1 1 d . . . . .
H26 H 0.713146 0.167432 0.239107 0.051 Uiso 1 1 calc R U . . .
C36 C 0.7238(5) 0.5079(4) 0.50835(16) 0.0415(12) Uani 1 1 d . . . . .
H36 H 0.800309 0.536378 0.499842 0.050 Uiso 1 1 calc R U . . .
C46 C 0.3334(5) 0.7694(4) 0.38728(16) 0.0452(12) Uani 1 1 d . . . . .
H46 H 0.268107 0.813983 0.379282 0.054 Uiso 1 1 calc R U . . .
C48 C 0.5095(4) 0.6694(3) 0.36761(15) 0.0346(10) Uani 1 1 d . . . . .
H48 H 0.566062 0.647295 0.346067 0.042 Uiso 1 1 calc R U . . .
C30 C 0.9214(4) 0.2751(4) 0.29963(16) 0.0386(11) Uani 1 1 d . . . . .
H30 H 0.931968 0.312158 0.326006 0.046 Uiso 1 1 calc R U . . .
C41 C 0.8473(5) 0.8079(3) 0.45086(15) 0.0399(11) Uani 1 1 d . . . . .
H41 H 0.832510 0.870850 0.465909 0.048 Uiso 1 1 calc R U . . .
C1 C 0.6159(4) 0.2972(3) 0.42436(14) 0.0296(10) Uani 1 1 d . . . . .
C47 C 0.4155(5) 0.7365(4) 0.35666(17) 0.0387(12) Uani 1 1 d . . . . .
H47 H 0.407932 0.760035 0.327530 0.046 Uiso 1 1 calc R U . . .
C38 C 0.8889(4) 0.6253(4) 0.40643(15) 0.0359(11) Uani 1 1 d . . . . .
H38 H 0.904251 0.563106 0.390912 0.043 Uiso 1 1 calc R U . . .
C45 C 0.3459(5) 0.7374(4) 0.42983(17) 0.0473(12) Uani 1 1 d . . . . .
H45 H 0.290540 0.761477 0.451396 0.057 Uiso 1 1 calc R U . . .
C33 C 0.5018(5) 0.4244(3) 0.53404(15) 0.0393(11) Uani 1 1 d . . . . .
H33 H 0.425457 0.396097 0.542892 0.047 Uiso 1 1 calc R U . . .
C44 C 0.4390(5) 0.6703(4) 0.44094(16) 0.0419(12) Uani 1 1 d . . . . .
H44 H 0.446883 0.648293 0.470258 0.050 Uiso 1 1 calc R U . . .
C29 C 1.0223(5) 0.2527(4) 0.27384(17) 0.0455(12) Uani 1 1 d . . . . .
H29 H 1.101623 0.274255 0.282723 0.055 Uiso 1 1 calc R U . . .
C11 C 0.6629(5) 0.0685(3) 0.49295(15) 0.0403(11) Uani 1 1 d . . . . .
H11A H 0.694531 0.040949 0.465103 0.048 Uiso 1 1 calc R U . . .
H11B H 0.734146 0.086043 0.511403 0.048 Uiso 1 1 calc R U . . .
C18 C 0.5350(4) 0.1042(4) 0.36248(14) 0.0353(10) Uani 1 1 d . . . . .
H18 H 0.466272 0.148955 0.360438 0.042 Uiso 1 1 calc R U . . .
C14 C 0.7483(5) 0.0699(4) 0.35138(15) 0.0390(11) Uani 1 1 d . . . . .
H14 H 0.826768 0.090218 0.341118 0.047 Uiso 1 1 calc R U . . .
C27 C 0.8931(5) 0.1675(4) 0.22281(18) 0.0475(13) Uani 1 1 d . . . . .
H27 H 0.883223 0.130132 0.196457 0.057 Uiso 1 1 calc R U . . .
C15 C 0.7344(5) -0.0249(3) 0.37160(17) 0.0411(11) Uani 1 1 d . . . . .
H15 H 0.803579 -0.068505 0.375462 0.049 Uiso 1 1 calc R U . . .
C13 C 0.6484(4) 0.1360(3) 0.34588(13) 0.0310(9) Uani 1 1 d . . . . .
C28 C 1.0079(5) 0.1995(4) 0.23546(17) 0.0441(12) Uani 1 1 d . . . . .
H28 H 1.076983 0.184889 0.217742 0.053 Uiso 1 1 calc R U . . .
C9 C 0.6617(5) 0.2408(3) 0.45685(14) 0.0362(10) Uani 1 1 d . . . . .
H9 H 0.746294 0.248381 0.463216 0.043 Uiso 1 1 calc R U . . .
C22 C 0.3569(5) 0.3111(4) 0.22248(14) 0.0397(11) Uani 1 1 d . . . . .
H22 H 0.290541 0.323332 0.203180 0.048 Uiso 1 1 calc R U . . .
C24 C 0.4643(4) 0.1988(4) 0.27093(15) 0.0369(11) Uani 1 1 d . . . . .
H24 H 0.472873 0.132819 0.284122 0.044 Uiso 1 1 calc R U . . .
C16 C 0.6207(5) -0.0568(4) 0.38628(15) 0.0396(12) Uani 1 1 d . . . . .
H16 H 0.610756 -0.122893 0.399287 0.048 Uiso 1 1 calc R U . . .
C42 C 0.7558(5) 0.7333(4) 0.44835(15) 0.0367(11) Uani 1 1 d . . . . .
H42 H 0.678988 0.745047 0.461986 0.044 Uiso 1 1 calc R U . . .
C34 C 0.5995(5) 0.4271(4) 0.56273(16) 0.0433(12) Uani 1 1 d . . . . .
H34 H 0.590073 0.400831 0.591372 0.052 Uiso 1 1 calc R U . . .
C17 C 0.5222(4) 0.0087(3) 0.38173(15) 0.0373(11) Uani 1 1 d . . . . .
H17 H 0.444114 -0.012280 0.392045 0.045 Uiso 1 1 calc R U . . .
C23 C 0.3697(4) 0.2159(4) 0.24174(16) 0.0410(12) Uani 1 1 d . . . . .
H23 H 0.313844 0.161898 0.235078 0.049 Uiso 1 1 calc R U . . .
C20 C 0.5345(5) 0.3725(4) 0.26036(14) 0.0354(11) Uani 1 1 d . . . . .
H20 H 0.591072 0.426447 0.266303 0.043 Uiso 1 1 calc R U . . .
C35 C 0.7102(5) 0.4678(4) 0.54981(17) 0.0514(14) Uani 1 1 d . . . . .
H35 H 0.777501 0.468334 0.569389 0.062 Uiso 1 1 calc R U . . .
C10 C 0.5899(5) 0.1666(4) 0.48391(16) 0.0383(11) Uani 1 1 d . . . . .
H10A H 0.513136 0.148441 0.468617 0.046 Uiso 1 1 calc R U . . .
H10B H 0.567850 0.199909 0.511799 0.046 Uiso 1 1 calc R U . . .
C49 C 0.8695(6) 0.4608(5) 0.20830(19) 0.0604(16) Uani 1 1 d . . . . .
H49A H 0.839729 0.400146 0.224808 0.072 Uiso 1 1 calc R U . . .
H49B H 0.908583 0.509091 0.229074 0.072 Uiso 1 1 calc R U . . .
C12 C 0.5885(6) -0.0151(5) 0.5153(2) 0.0557(15) Uani 1 1 d . . . . .
H12A H 0.524413 -0.039804 0.495614 0.084 Uiso 1 1 calc R U . . .
H12B H 0.550706 0.013334 0.541643 0.084 Uiso 1 1 calc R U . . .
H12C H 0.642303 -0.072730 0.523230 0.084 Uiso 1 1 calc R U . . .
C21 C 0.4393(5) 0.3888(4) 0.23092(14) 0.0391(11) Uani 1 1 d . . . . .
H21 H 0.431507 0.453662 0.216698 0.047 Uiso 1 1 calc R U . . .

loop_
_atom_site_aniso_label
_atom_site_aniso_U_11
_atom_site_aniso_U_22
_atom_site_aniso_U_33
_atom_site_aniso_U_23
_atom_site_aniso_U_13
_atom_site_aniso_U_12
Os1 0.02480(8) 0.02744(7) 0.02831(7) -0.00039(7) -0.00028(8) -0.00027(7)
Cl1 0.0321(6) 0.0347(5) 0.0346(6) 0.0020(5) 0.0030(5) -0.0036(5)
Cl2 0.0273(6) 0.0404(6) 0.0376(6) 0.0012(5) -0.0028(4) 0.0013(4)
P2 0.0271(6) 0.0300(5) 0.0299(5) -0.0018(5) -0.0005(5) -0.0002(5)
P1 0.0278(6) 0.0292(5) 0.0310(5) -0.0014(4) 0.0001(5) 0.0003(5)
Cl4 0.0736(12) 0.1309(17) 0.0687(11) -0.0031(12) -0.0036(9) 0.0475(12)
Cl3 0.0819(13) 0.1127(17) 0.1181(16) 0.0500(14) 0.0515(12) 0.0404(13)
O1 0.0262(17) 0.0286(15) 0.0326(16) 0.0014(13) -0.0032(13) 0.0016(13)
C37 0.036(3) 0.032(2) 0.031(2) 0.002(2) -0.005(2) -0.002(2)
C6 0.027(3) 0.045(3) 0.054(3) -0.004(2) -0.009(2) 0.006(2)
C4 0.028(2) 0.031(3) 0.034(2) -0.0064(19) -0.0035(19) 0.0012(18)
C7 0.025(3) 0.045(3) 0.054(3) -0.003(2) 0.003(2) -0.004(2)
C3 0.028(2) 0.031(2) 0.034(2) -0.0032(19) 0.0011(18) 0.0002(19)
C39 0.037(3) 0.049(3) 0.044(3) 0.003(3) -0.002(2) -0.007(2)
C31 0.038(3) 0.029(2) 0.030(2) -0.0019(19) -0.0003(19) 0.0028(19)
C2 0.029(2) 0.027(2) 0.029(2) -0.0006(18) 0.0049(19) -0.0034(18)
C40 0.043(3) 0.039(3) 0.044(3) 0.006(2) -0.015(2) -0.014(2)
C19 0.029(2) 0.038(3) 0.029(2) -0.004(2) 0.0012(19) 0.002(2)
C32 0.035(3) 0.036(3) 0.034(2) -0.001(2) -0.002(2) -0.001(2)
C25 0.032(3) 0.029(2) 0.032(2) 0.0002(19) 0.0031(18) 0.0017(18)
C43 0.029(2) 0.029(2) 0.036(2) -0.0026(19) 0.001(2) 0.0000(18)
C5 0.035(3) 0.039(3) 0.041(3) 0.001(2) -0.005(2) 0.003(2)
C8 0.036(3) 0.037(3) 0.042(3) 0.001(2) 0.004(2) -0.001(2)
C26 0.038(3) 0.044(3) 0.045(3) -0.011(2) 0.000(2) -0.007(2)
C36 0.039(3) 0.043(3) 0.043(3) 0.003(2) -0.007(2) -0.005(2)
C46 0.035(3) 0.039(2) 0.062(3) 0.007(2) -0.001(3) 0.008(2)
C48 0.034(2) 0.032(2) 0.038(3) 0.001(2) 0.002(2) -0.0028(18)
C30 0.036(3) 0.043(3) 0.037(3) -0.007(2) 0.001(2) 0.001(2)
C41 0.048(3) 0.030(2) 0.042(2) 0.001(2) -0.013(3) -0.007(2)
C1 0.031(2) 0.028(2) 0.030(2) 0.000(2) 0.0020(18) -0.0032(19)
C47 0.040(3) 0.038(3) 0.039(3) 0.006(2) -0.005(2) -0.002(2)
C38 0.036(3) 0.035(3) 0.036(2) -0.001(2) -0.005(2) -0.0035(19)
C45 0.042(3) 0.051(3) 0.049(3) 0.003(2) 0.012(3) 0.016(3)
C33 0.045(3) 0.035(3) 0.038(2) 0.001(2) 0.005(2) 0.000(2)
C44 0.042(3) 0.049(3) 0.035(3) 0.003(2) 0.003(2) 0.009(2)
C29 0.034(3) 0.051(3) 0.051(3) -0.008(3) 0.002(2) -0.002(2)
C11 0.038(3) 0.043(3) 0.040(2) 0.007(2) 0.004(2) 0.005(2)
C18 0.033(2) 0.034(2) 0.040(2) -0.002(2) 0.0027(18) 0.002(2)
C14 0.034(3) 0.041(3) 0.042(3) 0.000(2) 0.000(2) 0.000(2)
C27 0.045(3) 0.053(3) 0.044(3) -0.015(3) 0.009(2) -0.007(3)
C15 0.043(3) 0.040(3) 0.040(3) 0.005(3) -0.002(3) 0.008(2)
C13 0.032(3) 0.029(2) 0.031(2) -0.0037(17) 0.001(2) 0.0012(19)
C28 0.038(3) 0.044(3) 0.050(3) -0.008(3) 0.012(2) 0.000(2)
C9 0.034(2) 0.037(2) 0.038(2) 0.0027(19) -0.006(2) -0.002(2)
C22 0.036(3) 0.052(3) 0.031(2) 0.000(2) -0.003(2) 0.003(2)
C24 0.036(3) 0.033(2) 0.042(3) -0.003(2) -0.003(2) -0.002(2)
C16 0.049(3) 0.033(2) 0.036(3) 0.000(2) 0.000(2) -0.001(2)
C42 0.035(3) 0.038(3) 0.037(2) 0.000(2) -0.008(2) -0.002(2)
C34 0.054(3) 0.041(3) 0.035(3) 0.008(2) 0.000(2) 0.004(2)
C17 0.038(3) 0.037(2) 0.037(3) -0.002(2) 0.003(2) -0.006(2)
C23 0.039(3) 0.042(3) 0.042(3) -0.006(2) -0.005(2) -0.009(2)
C20 0.040(3) 0.036(3) 0.030(2) -0.0047(19) 0.0027(19) -0.003(2)
C35 0.057(4) 0.058(3) 0.040(3) 0.012(3) -0.016(3) -0.005(3)
C10 0.036(3) 0.042(3) 0.036(3) 0.006(2) 0.001(2) 0.002(2)
C49 0.066(4) 0.065(4) 0.051(3) -0.003(3) 0.003(3) 0.008(3)
C12 0.054(4) 0.049(3) 0.064(4) 0.015(3) 0.013(3) 0.008(3)
C21 0.047(3) 0.038(3) 0.032(2) 0.002(2) -0.005(2) 0.001(2)

loop_
_atom_type_symbol
_atom_type_description
_atom_type_scat_dispersion_real
_atom_type_scat_dispersion_imag
_atom_type_scat_source
C C 0.0033 0.0016 'International Tables Vol C Tables 4.2.6.8 and 6.1.1.4'
H H 0.0000 0.0000 'International Tables Vol C Tables 4.2.6.8 and 6.1.1.4'
Cl Cl 0.1484 0.1585 'International Tables Vol C Tables 4.2.6.8 and 6.1.1.4'
O O 0.0106 0.0060 'International Tables Vol C Tables 4.2.6.8 and 6.1.1.4'
Os Os -1.2165 7.6030 'International Tables Vol C Tables 4.2.6.8 and 6.1.1.4'
P P 0.1023 0.0942 'International Tables Vol C Tables 4.2.6.8 and 6.1.1.4'

loop_
_geom_angle_atom_site_label_1
_geom_angle_atom_site_label_2
_geom_angle_atom_site_label_3
_geom_angle
_geom_angle_site_symmetry_1
_geom_angle_site_symmetry_3
_geom_angle_publ_flag
Cl2 Os1 Cl1 86.14(4) . . ?
P2 Os1 Cl1 90.54(4) . . ?
P2 Os1 Cl2 89.24(4) . . ?
P2 Os1 P1 175.91(4) . . ?
P1 Os1 Cl1 86.43(4) . . ?
P1 Os1 Cl2 93.29(4) . . ?
O1 Os1 Cl1 81.90(9) . . ?
O1 Os1 Cl2 167.67(9) . . ?
O1 Os1 P2 87.85(8) . . ?
O1 Os1 P1 89.00(8) . . ?
O1 Os1 C1 112.92(15) . . ?
C2 Os1 Cl1 156.58(13) . . ?
C2 Os1 Cl2 117.01(14) . . ?
C2 Os1 P2 93.12(12) . . ?
C2 Os1 P1 88.59(12) . . ?
C2 Os1 O1 75.14(16) . . ?
C2 Os1 C1 37.85(18) . . ?
C1 Os1 Cl1 165.01(13) . . ?
C1 Os1 Cl2 79.16(12) . . ?
C1 Os1 P2 92.21(12) . . ?
C1 Os1 P1 91.42(12) . . ?
C37 P2 Os1 120.34(16) . . ?
C37 P2 C43 100.8(2) . . ?
C31 P2 Os1 111.52(15) . . ?
C31 P2 C37 103.8(2) . . ?
C31 P2 C43 106.0(2) . . ?
C43 P2 Os1 112.89(15) . . ?
C19 P1 Os1 110.83(15) . . ?
C19 P1 C25 102.2(2) . . ?
C25 P1 Os1 121.26(15) . . ?
C13 P1 Os1 112.81(14) . . ?
C13 P1 C19 105.9(2) . . ?
C13 P1 C25 102.3(2) . . ?
C4 O1 Os1 117.3(3) . . ?
C38 C37 P2 123.5(3) . . ?
C38 C37 C42 118.9(4) . . ?
C42 C37 P2 117.6(4) . . ?
C7 C6 H6 118.7 . . ?
C5 C6 H6 118.7 . . ?
C5 C6 C7 122.7(4) . . ?
O1 C4 C3 117.2(4) . . ?
O1 C4 C5 124.2(4) . . ?
C5 C4 C3 118.6(4) . . ?
C6 C7 H7 120.0 . . ?
C8 C7 C6 120.0(4) . . ?
C8 C7 H7 120.0 . . ?
C2 C3 C4 108.8(4) . . ?
C2 C3 C8 130.5(4) . . ?
C8 C3 C4 120.6(4) . . ?
C40 C39 H39 119.4 . . ?
C40 C39 C38 121.1(5) . . ?
C38 C39 H39 119.4 . . ?
C32 C31 P2 120.1(3) . . ?
C36 C31 P2 121.0(4) . . ?
C36 C31 C32 118.5(4) . . ?
C3 C2 Os1 121.5(3) . . ?
C1 C2 Os1 76.4(3) . . ?
C1 C2 C3 161.8(4) . . ?
C39 C40 H40 120.3 . . ?
C41 C40 C39 119.5(5) . . ?
C41 C40 H40 120.3 . . ?
C24 C19 P1 123.6(4) . . ?
C24 C19 C20 118.5(4) . . ?
C20 C19 P1 117.8(3) . . ?
C31 C32 H32 119.7 . . ?
C33 C32 C31 120.6(4) . . ?
C33 C32 H32 119.7 . . ?
C26 C25 P1 118.9(4) . . ?
C30 C25 P1 122.4(4) . . ?
C30 C25 C26 118.6(4) . . ?
C48 C43 P2 117.7(3) . . ?
C44 C43 P2 123.8(4) . . ?
C44 C43 C48 118.5(4) . . ?
C6 C5 C4 118.6(4) . . ?
C6 C5 H5 120.7 . . ?
C4 C5 H5 120.7 . . ?
C7 C8 C3 119.4(4) . . ?
C7 C8 H8 120.3 . . ?
C3 C8 H8 120.3 . . ?
C25 C26 H26 119.7 . . ?
C27 C26 C25 120.6(5) . . ?
C27 C26 H26 119.7 . . ?
C31 C36 H36 119.5 . . ?
C31 C36 C35 120.9(5) . . ?
C35 C36 H36 119.5 . . ?
C47 C46 H46 120.1 . . ?
C47 C46 C45 119.7(5) . . ?
C45 C46 H46 120.1 . . ?
C43 C48 H48 120.0 . . ?
C47 C48 C43 119.9(4) . . ?
C47 C48 H48 120.0 . . ?
C25 C30 H30 119.8 . . ?
C29 C30 C25 120.4(4) . . ?
C29 C30 H30 119.8 . . ?
C40 C41 H41 120.0 . . ?
C40 C41 C42 120.1(5) . . ?
C42 C41 H41 120.0 . . ?
C2 C1 Os1 65.7(3) . . ?
C2 C1 C9 150.2(5) . . ?
C9 C1 Os1 144.0(4) . . ?
C46 C47 C48 120.8(5) . . ?
C46 C47 H47 119.6 . . ?
C48 C47 H47 119.6 . . ?
C37 C38 C39 120.2(5) . . ?
C37 C38 H38 119.9 . . ?
C39 C38 H38 119.9 . . ?
C46 C45 H45 120.1 . . ?
C46 C45 C44 119.7(5) . . ?
C44 C45 H45 120.1 . . ?
C32 C33 H33 120.2 . . ?
C34 C33 C32 119.6(5) . . ?
C34 C33 H33 120.2 . . ?
C43 C44 H44 119.4 . . ?
C45 C44 C43 121.3(5) . . ?
C45 C44 H44 119.4 . . ?
C30 C29 H29 119.9 . . ?
C28 C29 C30 120.2(5) . . ?
C28 C29 H29 119.9 . . ?
H11A C11 H11B 107.7 . . ?
C10 C11 H11A 108.9 . . ?
C10 C11 H11B 108.9 . . ?
C12 C11 H11A 108.9 . . ?
C12 C11 H11B 108.9 . . ?
C12 C11 C10 113.3(4) . . ?
C13 C18 H18 119.7 . . ?
C17 C18 H18 119.7 . . ?
C17 C18 C13 120.6(4) . . ?
C15 C14 H14 119.6 . . ?
C15 C14 C13 120.8(4) . . ?
C13 C14 H14 119.6 . . ?
C26 C27 H27 119.8 . . ?
C28 C27 C26 120.3(5) . . ?
C28 C27 H27 119.8 . . ?
C14 C15 H15 119.7 . . ?
C14 C15 C16 120.6(4) . . ?
C16 C15 H15 119.7 . . ?
C18 C13 P1 121.8(4) . . ?
C14 C13 P1 120.3(4) . . ?
C14 C13 C18 117.8(4) . . ?
C29 C28 C27 119.8(5) . . ?
C29 C28 H28 120.1 . . ?
C27 C28 H28 120.1 . . ?
C1 C9 H9 117.5 . . ?
C1 C9 C10 124.9(5) . . ?
C10 C9 H9 117.5 . . ?
C23 C22 H22 119.8 . . ?
C23 C22 C21 120.5(5) . . ?
C21 C22 H22 119.8 . . ?
C19 C24 H24 119.6 . . ?
C23 C24 C19 120.8(5) . . ?
C23 C24 H24 119.6 . . ?
C15 C16 H16 120.5 . . ?
C17 C16 C15 118.9(4) . . ?
C17 C16 H16 120.5 . . ?
C37 C42 H42 119.9 . . ?
C41 C42 C37 120.3(5) . . ?
C41 C42 H42 119.9 . . ?
C33 C34 H34 119.9 . . ?
C35 C34 C33 120.1(5) . . ?
C35 C34 H34 119.9 . . ?
C18 C17 H17 119.4 . . ?
C16 C17 C18 121.2(4) . . ?
C16 C17 H17 119.4 . . ?
C22 C23 C24 119.9(5) . . ?
C22 C23 H23 120.1 . . ?
C24 C23 H23 120.1 . . ?
C19 C20 H20 119.9 . . ?
C21 C20 C19 120.2(5) . . ?
C21 C20 H20 119.9 . . ?
C36 C35 H35 119.9 . . ?
C34 C35 C36 120.2(5) . . ?
C34 C35 H35 119.9 . . ?
C11 C10 H10A 109.4 . . ?
C11 C10 H10B 109.4 . . ?
C9 C10 C11 111.3(4) . . ?
C9 C10 H10A 109.4 . . ?
C9 C10 H10B 109.4 . . ?
H10A C10 H10B 108.0 . . ?
Cl4 C49 Cl3 110.6(3) . . ?
Cl4 C49 H49A 109.5 . . ?
Cl4 C49 H49B 109.5 . . ?
Cl3 C49 H49A 109.5 . . ?
Cl3 C49 H49B 109.5 . . ?
H49A C49 H49B 108.1 . . ?
C11 C12 H12A 109.5 . . ?
C11 C12 H12B 109.5 . . ?
C11 C12 H12C 109.5 . . ?
H12A C12 H12B 109.5 . . ?
H12A C12 H12C 109.5 . . ?
H12B C12 H12C 109.5 . . ?
C22 C21 C20 120.0(5) . . ?
C22 C21 H21 120.0 . . ?
C20 C21 H21 120.0 . . ?

loop_
_geom_bond_atom_site_label_1
_geom_bond_atom_site_label_2
_geom_bond_distance
_geom_bond_site_symmetry_2
_geom_bond_publ_flag
Os1 Cl1 2.4349(11) . ?
Os1 Cl2 2.4218(11) . ?
Os1 P2 2.4134(11) . ?
Os1 P1 2.4190(11) . ?
Os1 O1 2.079(3) . ?
Os1 C2 1.977(4) . ?
Os1 C1 2.108(4) . ?
P2 C37 1.837(5) . ?
P2 C31 1.832(5) . ?
P2 C43 1.837(5) . ?
P1 C19 1.836(5) . ?
P1 C25 1.838(5) . ?
P1 C13 1.822(4) . ?
Cl4 C49 1.726(6) . ?
Cl3 C49 1.727(6) . ?
O1 C4 1.294(5) . ?
C37 C38 1.380(7) . ?
C37 C42 1.399(6) . ?
C6 H6 0.9500 . ?
C6 C7 1.420(7) . ?
C6 C5 1.355(7) . ?
C4 C3 1.426(6) . ?
C4 C5 1.419(6) . ?
C7 H7 0.9500 . ?
C7 C8 1.347(7) . ?
C3 C2 1.396(6) . ?
C3 C8 1.413(6) . ?
C39 H39 0.9500 . ?
C39 C40 1.378(7) . ?
C39 C38 1.381(7) . ?
C31 C32 1.405(6) . ?
C31 C36 1.380(6) . ?
C2 C1 1.331(6) . ?
C40 H40 0.9500 . ?
C40 C41 1.375(7) . ?
C19 C24 1.391(7) . ?
C19 C20 1.396(7) . ?
C32 H32 0.9500 . ?
C32 C33 1.387(6) . ?
C25 C26 1.393(6) . ?
C25 C30 1.390(7) . ?
C43 C48 1.392(6) . ?
C43 C44 1.382(7) . ?
C5 H5 0.9500 . ?
C8 H8 0.9500 . ?
C26 H26 0.9500 . ?
C26 C27 1.381(7) . ?
C36 H36 0.9500 . ?
C36 C35 1.385(7) . ?
C46 H46 0.9500 . ?
C46 C47 1.368(7) . ?
C46 C45 1.380(7) . ?
C48 H48 0.9500 . ?
C48 C47 1.386(6) . ?
C30 H30 0.9500 . ?
C30 C29 1.389(7) . ?
C41 H41 0.9500 . ?
C41 C42 1.392(7) . ?
C1 C9 1.335(6) . ?
C47 H47 0.9500 . ?
C38 H38 0.9500 . ?
C45 H45 0.9500 . ?
C45 C44 1.380(7) . ?
C33 H33 0.9500 . ?
C33 C34 1.385(7) . ?
C44 H44 0.9500 . ?
C29 H29 0.9500 . ?
C29 C28 1.376(7) . ?
C11 H11A 0.9900 . ?
C11 H11B 0.9900 . ?
C11 C10 1.524(6) . ?
C11 C12 1.517(7) . ?
C18 H18 0.9500 . ?
C18 C13 1.402(6) . ?
C18 C17 1.377(7) . ?
C14 H14 0.9500 . ?
C14 C15 1.383(7) . ?
C14 C13 1.397(7) . ?
C27 H27 0.9500 . ?
C27 C28 1.377(7) . ?
C15 H15 0.9500 . ?
C15 C16 1.385(7) . ?
C28 H28 0.9500 . ?
C9 H9 0.9500 . ?
C9 C10 1.492(6) . ?
C22 H22 0.9500 . ?
C22 C23 1.374(7) . ?
C22 C21 1.374(7) . ?
C24 H24 0.9500 . ?
C24 C23 1.387(7) . ?
C16 H16 0.9500 . ?
C16 C17 1.376(7) . ?
C42 H42 0.9500 . ?
C34 H34 0.9500 . ?
C34 C35 1.378(8) . ?
C17 H17 0.9500 . ?
C23 H23 0.9500 . ?
C20 H20 0.9500 . ?
C20 C21 1.395(7) . ?
C35 H35 0.9500 . ?
C10 H10A 0.9900 . ?
C10 H10B 0.9900 . ?
C49 H49A 0.9900 . ?
C49 H49B 0.9900 . ?
C12 H12A 0.9800 . ?
C12 H12B 0.9800 . ?
C12 H12C 0.9800 . ?
C21 H21 0.9500 . ?

loop_
_geom_torsion_atom_site_label_1
_geom_torsion_atom_site_label_2
_geom_torsion_atom_site_label_3
_geom_torsion_atom_site_label_4
_geom_torsion
_geom_torsion_site_symmetry_1
_geom_torsion_site_symmetry_2
_geom_torsion_site_symmetry_3
_geom_torsion_site_symmetry_4
_geom_torsion_publ_flag
Os1 P2 C37 C38 -9.8(5) . . . . ?
Os1 P2 C37 C42 168.8(3) . . . . ?
Os1 P2 C31 C32 -69.8(4) . . . . ?
Os1 P2 C31 C36 102.9(4) . . . . ?
Os1 P2 C43 C48 -51.9(4) . . . . ?
Os1 P2 C43 C44 131.1(4) . . . . ?
Os1 P1 C19 C24 -127.1(4) . . . . ?
Os1 P1 C19 C20 51.3(4) . . . . ?
Os1 P1 C25 C26 -158.0(3) . . . . ?
Os1 P1 C25 C30 26.0(5) . . . . ?
Os1 P1 C13 C18 70.3(4) . . . . ?
Os1 P1 C13 C14 -104.9(4) . . . . ?
Os1 O1 C4 C3 -1.0(5) . . . . ?
Os1 O1 C4 C5 179.1(4) . . . . ?
Os1 C2 C1 C9 177.5(9) . . . . ?
Os1 C1 C9 C10 -175.1(4) . . . . ?
P2 C37 C38 C39 178.8(4) . . . . ?
P2 C37 C42 C41 -178.4(3) . . . . ?
P2 C31 C32 C33 174.8(3) . . . . ?
P2 C31 C36 C35 -173.7(4) . . . . ?
P2 C43 C48 C47 -178.7(3) . . . . ?
P2 C43 C44 C45 178.3(4) . . . . ?
P1 C19 C24 C23 176.6(4) . . . . ?
P1 C19 C20 C21 -177.0(3) . . . . ?
P1 C25 C26 C27 -176.0(4) . . . . ?
P1 C25 C30 C29 175.9(4) . . . . ?
O1 C4 C3 C2 1.1(5) . . . . ?
O1 C4 C3 C8 -179.6(4) . . . . ?
O1 C4 C5 C6 179.9(4) . . . . ?
C37 P2 C31 C32 159.2(4) . . . . ?
C37 P2 C31 C36 -28.1(5) . . . . ?
C37 P2 C43 C48 77.8(4) . . . . ?
C37 P2 C43 C44 -99.2(4) . . . . ?
C6 C7 C8 C3 -0.4(7) . . . . ?
C4 C3 C2 Os1 -0.9(5) . . . . ?
C4 C3 C2 C1 169.3(13) . . . . ?
C4 C3 C8 C7 -0.1(7) . . . . ?
C7 C6 C5 C4 -0.5(7) . . . . ?
C3 C4 C5 C6 0.0(7) . . . . ?
C3 C2 C1 Os1 -171.4(14) . . . . ?
C3 C2 C1 C9 6(2) . . . . ?
C39 C40 C41 C42 0.6(7) . . . . ?
C31 P2 C37 C38 115.8(4) . . . . ?
C31 P2 C37 C42 -65.6(4) . . . . ?
C31 P2 C43 C48 -174.2(3) . . . . ?
C31 P2 C43 C44 8.8(5) . . . . ?
C31 C32 C33 C34 -1.3(7) . . . . ?
C31 C36 C35 C34 -0.6(8) . . . . ?
C2 C3 C8 C7 178.9(5) . . . . ?
C2 C1 C9 C10 8.9(12) . . . . ?
C40 C39 C38 C37 -0.4(7) . . . . ?
C40 C41 C42 C37 -0.7(7) . . . . ?
C19 P1 C25 C26 -34.2(4) . . . . ?
C19 P1 C25 C30 149.8(4) . . . . ?
C19 P1 C13 C18 -51.1(4) . . . . ?
C19 P1 C13 C14 133.7(4) . . . . ?
C19 C24 C23 C22 0.1(7) . . . . ?
C19 C20 C21 C22 0.4(7) . . . . ?
C32 C31 C36 C35 -1.0(8) . . . . ?
C32 C33 C34 C35 -0.2(8) . . . . ?
C25 P1 C19 C24 102.3(4) . . . . ?
C25 P1 C19 C20 -79.2(4) . . . . ?
C25 P1 C13 C18 -157.7(4) . . . . ?
C25 P1 C13 C14 27.0(4) . . . . ?
C25 C26 C27 C28 -0.5(8) . . . . ?
C25 C30 C29 C28 0.4(8) . . . . ?
C43 P2 C37 C38 -134.6(4) . . . . ?
C43 P2 C37 C42 44.0(4) . . . . ?
C43 P2 C31 C32 53.4(4) . . . . ?
C43 P2 C31 C36 -133.9(4) . . . . ?
C43 C48 C47 C46 0.1(7) . . . . ?
C5 C6 C7 C8 0.7(8) . . . . ?
C5 C4 C3 C2 -178.9(4) . . . . ?
C5 C4 C3 C8 0.3(7) . . . . ?
C8 C3 C2 Os1 -180.0(4) . . . . ?
C8 C3 C2 C1 -9.8(17) . . . . ?
C26 C25 C30 C29 -0.2(7) . . . . ?
C26 C27 C28 C29 0.6(8) . . . . ?
C36 C31 C32 C33 1.9(7) . . . . ?
C46 C45 C44 C43 0.3(8) . . . . ?
C48 C43 C44 C45 1.4(8) . . . . ?
C30 C25 C26 C27 0.2(8) . . . . ?
C30 C29 C28 C27 -0.6(8) . . . . ?
C1 C9 C10 C11 139.4(5) . . . . ?
C47 C46 C45 C44 -1.8(8) . . . . ?
C38 C37 C42 C41 0.3(7) . . . . ?
C38 C39 C40 C41 -0.1(7) . . . . ?
C45 C46 C47 C48 1.6(8) . . . . ?
C33 C34 C35 C36 1.2(8) . . . . ?
C44 C43 C48 C47 -1.6(7) . . . . ?
C14 C15 C16 C17 -2.1(7) . . . . ?
C15 C14 C13 P1 177.0(4) . . . . ?
C15 C14 C13 C18 1.6(7) . . . . ?
C15 C16 C17 C18 0.8(7) . . . . ?
C13 P1 C19 C24 -4.4(5) . . . . ?
C13 P1 C19 C20 174.0(3) . . . . ?
C13 P1 C25 C26 75.4(4) . . . . ?
C13 P1 C25 C30 -100.7(4) . . . . ?
C13 C18 C17 C16 1.8(7) . . . . ?
C13 C14 C15 C16 0.9(7) . . . . ?
C24 C19 C20 C21 1.6(7) . . . . ?
C42 C37 C38 C39 0.3(7) . . . . ?
C17 C18 C13 P1 -178.3(3) . . . . ?
C17 C18 C13 C14 -2.9(6) . . . . ?
C23 C22 C21 C20 -2.2(7) . . . . ?
C20 C19 C24 C23 -1.8(7) . . . . ?
C12 C11 C10 C9 -172.6(4) . . . . ?
C21 C22 C23 C24 1.9(7) . . . . ?
